data_2238307
loop_
_publ_author_name
'Sarbu, Laura G.'
'Hrib, Cristian G.'
'Birsa, Lucian M.'

_publ_section_title
;
 <i>rac</i>-1-(5-Bromo-2-hydroxyphenyl)-1-oxopropan-2-yl
 morpholine-4-carbodithioate
;
_journal_coeditor_code ZS2265
_journal_issue 7
_journal_name_full 'Acta Crystallographica Section E'
_journal_page_first o1169
_journal_paper_doi 10.1107/S1600536813017509
_journal_volume 69
_journal_year 2013
_chemical_formula_iupac 'C14 H16 Br N O3 S2'
_chemical_formula_moiety 'C14 H16 Br N O3 S2'
_chemical_formula_sum 'C14 H16 Br N O3 S2'
_chemical_formula_weight 390.31
_chemical_melting_point_gt 412
_chemical_melting_point_lt 413
_chemical_name_systematic
;
<i>rac</i>-1-(5-Bromo-2-hydroxyphenyl)-1-oxopropan-2-yl
morpholine-4-carbodithioate
;
_space_group_IT_number 14
_symmetry_cell_setting monoclinic
_symmetry_space_group_name_Hall '-P 2ybc'
_symmetry_space_group_name_H-M 'P 1 21/c 1'
_atom_sites_solution_hydrogens geom
_atom_sites_solution_primary direct
_atom_sites_solution_secondary difmap
_audit_creation_method SHELXL-97
_cell_angle_alpha 90.00
_cell_angle_beta 105.44(3)
_cell_angle_gamma 90.00
_cell_formula_units_Z 4
_cell_length_a 11.182(2)
_cell_length_b 19.660(4)
_cell_length_c 7.4593(15)
_cell_measurement_reflns_used 26120
_cell_measurement_temperature 153(2)
_cell_measurement_theta_max 29.68
_cell_measurement_theta_min 2.15
_cell_volume 1580.7(6)
_computing_cell_refinement 'X-AREA (Stoe & Cie, 2002)'
_computing_data_collection 'X-AREA (Stoe & Cie, 2002)'
_computing_data_reduction 'X-RED (Stoe & Cie, 2002)'
_computing_molecular_graphics 'XP in SHELXTL (Sheldrick, 2008)'
_computing_publication_material 'SHELXL97 (Sheldrick, 2008)'
_computing_structure_refinement 'SHELXL97 (Sheldrick, 2008)'
_computing_structure_solution 'SHELXS97 (Sheldrick, 2008)'
_diffrn_ambient_temperature 153(2)
_diffrn_detector_area_resol_mean 6.67
_diffrn_measured_fraction_theta_full 0.991
_diffrn_measured_fraction_theta_max 0.991
_diffrn_measurement_device_type 'Stoe IPDS 2T area-detector'
_diffrn_measurement_method 'rotation method'
_diffrn_radiation_monochromator graphite
_diffrn_radiation_source 'fine-focus sealed tube'
_diffrn_radiation_type MoK\a
_diffrn_radiation_wavelength 0.71073
_diffrn_reflns_av_R_equivalents 0.0719
_diffrn_reflns_av_sigmaI/netI 0.0412
_diffrn_reflns_limit_h_max 13
_diffrn_reflns_limit_h_min -15
_diffrn_reflns_limit_k_max 26
_diffrn_reflns_limit_k_min -25
_diffrn_reflns_limit_l_max 10
_diffrn_reflns_limit_l_min -10
_diffrn_reflns_number 17019
_diffrn_reflns_theta_full 29.22
_diffrn_reflns_theta_max 29.22
_diffrn_reflns_theta_min 2.80
_diffrn_standards_number 0
_exptl_absorpt_coefficient_mu 2.873
_exptl_absorpt_correction_T_max 0.1398
_exptl_absorpt_correction_T_min 0.1139
_exptl_absorpt_correction_type sphere
_exptl_absorpt_process_details
;
[modification of the interpolation procedure of Dwiggins (1975)]
;
_exptl_crystal_colour colourless
_exptl_crystal_density_diffrn 1.640
_exptl_crystal_density_method 'not measured'
_exptl_crystal_description prism
_exptl_crystal_F_000 792
_exptl_crystal_size_max 0.54
_exptl_crystal_size_mid 0.48
_exptl_crystal_size_min 0.30
_refine_diff_density_max 0.712
_refine_diff_density_min -0.778
_refine_ls_extinction_method none
_refine_ls_goodness_of_fit_ref 1.163
_refine_ls_hydrogen_treatment mixed
_refine_ls_matrix_type full
_refine_ls_number_parameters 195
_refine_ls_number_reflns 4246
_refine_ls_number_restraints 0
_refine_ls_restrained_S_all 1.163
_refine_ls_R_factor_all 0.0521
_refine_ls_R_factor_gt 0.0452
_refine_ls_shift/su_max 0.001
_refine_ls_shift/su_mean 0.000
_refine_ls_structure_factor_coef Fsqd
_refine_ls_weighting_details 'calc w=1/[\s^2^(Fo^2^)+(0.0355P)^2^+1.2363P] where P=(Fo^2^+2Fc^2^)/3'
_refine_ls_weighting_scheme calc
_refine_ls_wR_factor_gt 0.0993
_refine_ls_wR_factor_ref 0.1023
_reflns_number_gt 3807
_reflns_number_total 4246
_reflns_threshold_expression I>2\s(I)
_cod_data_source_file zs2265.cif
_cod_data_source_block I
_cod_original_cell_volume 1580.6(5)
_cod_original_sg_symbol_H-M 'P 21/c'
_cod_database_code 2238307
_cod_database_fobs_code 2238307

loop_
_symmetry_equiv_pos_as_xyz
'x, y, z'
'-x, y+1/2, -z+1/2'
'-x, -y, -z'
'x, -y+1/2, z+1/2'

loop_
_atom_site_type_symbol
_atom_site_label
_atom_site_fract_x
_atom_site_fract_y
_atom_site_fract_z
_atom_site_U_iso_or_equiv
_atom_site_adp_type
_atom_site_calc_flag
_atom_site_refinement_flags
_atom_site_occupancy
_atom_site_symmetry_multiplicity
N N 0.7046(2) 0.59260(10) -0.3669(3) 0.0291(4) Uani d . 1 1
Br Br 0.94733(3) 0.200387(14) 0.15953(5) 0.04007(10) Uani d . 1 1
S S1 0.82823(6) 0.55807(3) -0.03082(8) 0.02727(13) Uani d . 1 1
S S2 0.72078(6) 0.45824(3) -0.33614(9) 0.03161(15) Uani d . 1 1
O O1 0.50712(18) 0.37914(11) 0.1313(3) 0.0344(4) Uani d . 1 1
H H1 0.525(4) 0.416(2) 0.120(6) 0.059(13) Uiso d . 1 1
O O2 0.63809(17) 0.48119(9) 0.0864(3) 0.0316(4) Uani d . 1 1
O O3 0.6883(2) 0.70107(9) -0.6200(3) 0.0378(5) Uani d . 1 1
C C1 0.7188(2) 0.36994(12) 0.1107(3) 0.0243(4) Uani d . 1 1
C C2 0.6083(2) 0.34177(13) 0.1327(3) 0.0269(5) Uani d . 1 1
C C3 0.5990(3) 0.27144(14) 0.1556(4) 0.0320(5) Uani d . 1 1
H H3 0.5233 0.2522 0.1665 0.038 Uiso calc R 1 1
C C4 0.6994(3) 0.23020(13) 0.1624(4) 0.0320(5) Uani d . 1 1
H H4 0.6934 0.1826 0.1794 0.038 Uiso calc R 1 1
C C5 0.8095(2) 0.25820(12) 0.1445(3) 0.0281(5) Uani d . 1 1
C C6 0.8199(2) 0.32679(13) 0.1174(3) 0.0269(5) Uani d . 1 1
H H6 0.8955 0.3450 0.1031 0.032 Uiso calc R 1 1
C C7 0.7261(2) 0.44422(12) 0.0859(3) 0.0246(4) Uani d . 1 1
C C8 0.8494(2) 0.47533(12) 0.0777(3) 0.0255(4) Uani d . 1 1
H H8 0.8923 0.4444 0.0084 0.031 Uiso calc R 1 1
C C9 0.7432(2) 0.53841(11) -0.2621(3) 0.0238(4) Uani d . 1 1
C C10 0.7202(3) 0.66338(12) -0.3028(4) 0.0359(6) Uani d . 1 1
H H10A 0.7798 0.6655 -0.1782 0.043 Uiso calc R 1 1
H H10B 0.6397 0.6816 -0.2927 0.043 Uiso calc R 1 1
C C11 0.7672(3) 0.70563(12) -0.4379(4) 0.0311(5) Uani d . 1 1
H H11A 0.7733 0.7537 -0.3972 0.037 Uiso calc R 1 1
H H11B 0.8513 0.6900 -0.4379 0.037 Uiso calc R 1 1
C C12 0.6805(3) 0.63236(14) -0.6823(4) 0.0393(7) Uani d . 1 1
H H12A 0.7643 0.6159 -0.6817 0.047 Uiso calc R 1 1
H H12B 0.6274 0.6299 -0.8116 0.047 Uiso calc R 1 1
C C13 0.6270(3) 0.58721(13) -0.5588(4) 0.0353(6) Uani d . 1 1
H H13A 0.5411 0.6015 -0.5652 0.042 Uiso calc R 1 1
H H13B 0.6249 0.5394 -0.6016 0.042 Uiso calc R 1 1
C C14 0.9305(3) 0.48568(15) 0.2771(4) 0.0332(5) Uani d . 1 1
H H14A 0.8848 0.5126 0.3476 0.050 Uiso calc R 1 1
H H14B 1.0067 0.5097 0.2740 0.050 Uiso calc R 1 1
H H14C 0.9517 0.4413 0.3372 0.050 Uiso calc R 1 1

loop_
_atom_site_aniso_label
_atom_site_aniso_U_11
_atom_site_aniso_U_22
_atom_site_aniso_U_33
_atom_site_aniso_U_12
_atom_site_aniso_U_13
_atom_site_aniso_U_23
N 0.0470(13) 0.0183(9) 0.0238(9) -0.0032(8) 0.0125(9) -0.0015(7)
Br 0.03949(16) 0.03294(15) 0.04765(17) 0.00946(11) 0.01139(12) 0.00128(11)
S1 0.0348(3) 0.0231(3) 0.0248(3) -0.0061(2) 0.0095(2) -0.0022(2)
S2 0.0381(3) 0.0189(2) 0.0340(3) -0.0042(2) 0.0029(3) -0.0027(2)
O1 0.0267(9) 0.0330(10) 0.0462(11) -0.0017(7) 0.0143(8) 0.0047(8)
O2 0.0280(9) 0.0295(9) 0.0393(10) 0.0013(7) 0.0127(8) 0.0029(7)
O3 0.0579(13) 0.0268(9) 0.0293(9) 0.0021(8) 0.0125(9) 0.0056(7)
C1 0.0268(11) 0.0257(10) 0.0202(9) -0.0017(8) 0.0058(8) 0.0018(8)
C2 0.0256(11) 0.0304(11) 0.0241(10) -0.0029(9) 0.0056(9) 0.0017(9)
C3 0.0311(12) 0.0326(12) 0.0329(12) -0.0058(10) 0.0096(10) 0.0015(10)
C4 0.0391(14) 0.0263(11) 0.0300(12) -0.0037(10) 0.0080(11) 0.0019(9)
C5 0.0326(12) 0.0269(11) 0.0242(11) 0.0037(9) 0.0063(9) 0.0013(9)
C6 0.0257(11) 0.0294(11) 0.0245(10) -0.0014(9) 0.0049(9) -0.0002(9)
C7 0.0247(11) 0.0260(10) 0.0232(10) -0.0024(8) 0.0067(8) 0.0014(8)
C8 0.0254(11) 0.0263(10) 0.0256(10) -0.0020(9) 0.0082(9) 0.0013(8)
C9 0.0271(11) 0.0206(9) 0.0263(10) -0.0040(8) 0.0117(9) -0.0005(8)
C10 0.0671(19) 0.0182(10) 0.0289(12) -0.0029(11) 0.0240(13) 0.0000(9)
C11 0.0418(14) 0.0247(11) 0.0306(12) -0.0031(10) 0.0161(11) -0.0006(9)
C12 0.062(2) 0.0291(12) 0.0234(11) 0.0014(12) 0.0061(12) -0.0007(9)
C13 0.0399(14) 0.0272(12) 0.0335(13) -0.0032(10) 0.0006(11) 0.0011(10)
C14 0.0287(12) 0.0398(14) 0.0292(11) -0.0039(10) 0.0044(10) 0.0007(10)

loop_
_atom_type_symbol
_atom_type_description
_atom_type_scat_dispersion_real
_atom_type_scat_dispersion_imag
_atom_type_scat_source
C C 0.0033 0.0016 'International Tables Vol C Tables 4.2.6.8 and 6.1.1.4'
H H 0.0000 0.0000 'International Tables Vol C Tables 4.2.6.8 and 6.1.1.4'
N N 0.0061 0.0033 'International Tables Vol C Tables 4.2.6.8 and 6.1.1.4'
O O 0.0106 0.0060 'International Tables Vol C Tables 4.2.6.8 and 6.1.1.4'
S S 0.1246 0.1234 'International Tables Vol C Tables 4.2.6.8 and 6.1.1.4'
Br Br -0.2901 2.4595 'International Tables Vol C Tables 4.2.6.8 and 6.1.1.4'

loop_
_geom_angle_atom_site_label_1
_geom_angle_atom_site_label_2
_geom_angle_atom_site_label_3
_geom_angle
C9 N C10 125.4(2)
C9 N C13 122.2(2)
C10 N C13 112.0(2)
C9 S1 C8 102.22(11)
C2 O1 H1 106(3)
C11 O3 C12 110.0(2)
C6 C1 C2 118.9(2)
C6 C1 C7 122.1(2)
C2 C1 C7 118.9(2)
O1 C2 C3 116.8(2)
O1 C2 C1 123.2(2)
C3 C2 C1 120.0(2)
C4 C3 C2 120.0(2)
C4 C3 H3 120.0
C2 C3 H3 120.0
C3 C4 C5 120.0(2)
C3 C4 H4 120.0
C5 C4 H4 120.0
C6 C5 C4 121.1(2)
C6 C5 Br 119.9(2)
C4 C5 Br 119.03(19)
C5 C6 C1 120.0(2)
C5 C6 H6 120.0
C1 C6 H6 120.0
O2 C7 C1 121.1(2)
O2 C7 C8 119.9(2)
C1 C7 C8 118.8(2)
C7 C8 C14 108.8(2)
C7 C8 S1 111.58(17)
C14 C8 S1 106.75(17)
C7 C8 H8 109.9
C14 C8 H8 109.9
S1 C8 H8 109.9
N C9 S2 124.63(19)
N C9 S1 113.86(17)
S2 C9 S1 121.47(14)
N C10 C11 109.7(2)
N C10 H10A 109.7
C11 C10 H10A 109.7
N C10 H10B 109.7
C11 C10 H10B 109.7
H10A C10 H10B 108.2
O3 C11 C10 111.7(2)
O3 C11 H11A 109.3
C10 C11 H11A 109.3
O3 C11 H11B 109.3
C10 C11 H11B 109.3
H11A C11 H11B 107.9
O3 C12 C13 111.0(2)
O3 C12 H12A 109.4
C13 C12 H12A 109.4
O3 C12 H12B 109.4
C13 C12 H12B 109.4
H12A C12 H12B 108.0
N C13 C12 109.0(2)
N C13 H13A 109.9
C12 C13 H13A 109.9
N C13 H13B 109.9
C12 C13 H13B 109.9
H13A C13 H13B 108.3
C8 C14 H14A 109.5
C8 C14 H14B 109.5
H14A C14 H14B 109.5
C8 C14 H14C 109.5
H14A C14 H14C 109.5
H14B C14 H14C 109.5

loop_
_geom_bond_atom_site_label_1
_geom_bond_atom_site_label_2
_geom_bond_distance
N C9 1.324(3)
N C10 1.467(3)
N C13 1.467(3)
Br C5 1.894(3)
S1 C9 1.776(2)
S1 C8 1.804(2)
S2 C9 1.667(2)
O1 C2 1.346(3)
O1 H1 0.77(4)
O2 C7 1.224(3)
O3 C11 1.412(3)
O3 C12 1.424(3)
C1 C6 1.403(3)
C1 C2 1.404(3)
C1 C7 1.477(3)
C2 C3 1.400(4)
C3 C4 1.375(4)
C3 H3 0.9500
C4 C5 1.387(4)
C4 H4 0.9500
C5 C6 1.373(3)
C6 H6 0.9500
C7 C8 1.524(3)
C8 C14 1.536(3)
C8 H8 1.0000
C10 C11 1.504(3)
C10 H10A 0.9900
C10 H10B 0.9900
C11 H11A 0.9900
C11 H11B 0.9900
C12 C13 1.512(4)
C12 H12A 0.9900
C12 H12B 0.9900
C13 H13A 0.9900
C13 H13B 0.9900
C14 H14A 0.9800
C14 H14B 0.9800
C14 H14C 0.9800

loop_
_geom_hbond_atom_site_label_D
_geom_hbond_atom_site_label_H
_geom_hbond_atom_site_label_A
_geom_hbond_site_symmetry_A
_geom_hbond_distance_DH
_geom_hbond_distance_HA
_geom_hbond_distance_DA
_geom_hbond_angle_DHA
_geom_hbond_publ_flag
O1 H1 O2 . 0.76(4) 1.86(4) 2.558(3) 151(5) yes
C4 H4 S2 4_555 0.95 2.79 3.712(3) 164 y
C3 H3 O3 2_644 0.95 2.51 3.443(4) 168 y
C12 H12B O1 3_664 0.99 2.46 3.454(4) 178 y

loop_
_geom_torsion_atom_site_label_1
_geom_torsion_atom_site_label_2
_geom_torsion_atom_site_label_3
_geom_torsion_atom_site_label_4
_geom_torsion
C6 C1 C2 O1 178.9(2)
C7 C1 C2 O1 0.4(3)
C6 C1 C2 C3 -1.8(3)
C7 C1 C2 C3 179.7(2)
O1 C2 C3 C4 -178.6(2)
C1 C2 C3 C4 2.1(4)
C2 C3 C4 C5 -0.7(4)
C3 C4 C5 C6 -0.9(4)
C3 C4 C5 Br 178.7(2)
C4 C5 C6 C1 1.2(4)
Br C5 C6 C1 -178.47(18)
C2 C1 C6 C5 0.2(3)
C7 C1 C6 C5 178.6(2)
C6 C1 C7 O2 -177.6(2)
C2 C1 C7 O2 0.8(3)
C6 C1 C7 C8 -3.3(3)
C2 C1 C7 C8 175.1(2)
O2 C7 C8 C14 91.8(3)
C1 C7 C8 C14 -82.6(3)
O2 C7 C8 S1 -25.7(3)
C1 C7 C8 S1 159.95(17)
C9 S1 C8 C7 -65.12(19)
C9 S1 C8 C14 176.19(17)
C10 N C9 S2 178.1(2)
C13 N C9 S2 5.6(4)
C10 N C9 S1 -4.1(3)
C13 N C9 S1 -176.5(2)
C8 S1 C9 N 173.43(19)
C8 S1 C9 S2 -8.64(18)
C9 N C10 C11 133.4(3)
C13 N C10 C11 -53.5(3)
C12 O3 C11 C10 -60.2(3)
N C10 C11 O3 56.1(3)
C11 O3 C12 C13 61.1(3)
C9 N C13 C12 -132.4(3)
C10 N C13 C12 54.3(3)
O3 C12 C13 N -57.7(3)
